data_2201091
loop_
_publ_author_name
'Breneman, Gary L.'
'Fields, Michael'
'Parker, O. Jerry'

_publ_section_title
;
 Di-\m-hypophosphito-bis[(2,2'-bipyridine)copper(II)] nitrate
;
_journal_issue 6
_journal_name_full 'Acta Crystallographica Section E'
_journal_page_first m262
_journal_page_last m264
_journal_paper_doi 10.1107/S160053680200778X
_journal_volume 58
_journal_year 2002
_chemical_formula_iupac '[Cu2 (H2 P O2)2 (C10 H8 N2)2] (N O3)2'
_chemical_formula_moiety 'C20 H20 Cu2 N6 O10 P2'
_chemical_formula_structural '(Cu (H2 P O2) (C10 N2 H8))2 (N O3)2'
_chemical_formula_sum 'C20 H20 Cu2 N6 O10 P2'
_chemical_formula_weight 693.450
_space_group_IT_number 14
_symmetry_cell_setting monoclinic
_symmetry_space_group_name_Hall '-P 2ybc'
_symmetry_space_group_name_H-M 'P 1 21/c 1'
_atom_type_scat_source
;
Cromer & Mann (1968)
International Tables for X-ray Crystallography (1974, Vol. IV)
;
_cell_angle_alpha 90
_cell_angle_beta 108.72(2)
_cell_angle_gamma 90
_cell_formula_units_Z 2
_cell_length_a 6.727(3)
_cell_length_b 12.8420(13)
_cell_length_c 15.209(7)
_cell_measurement_reflns_used 25
_cell_measurement_temperature 295
_cell_measurement_theta_max 24.857
_cell_measurement_theta_min 19.98
_cell_volume 1244.4(8)
_computing_cell_refinement 'CAD-4 Manual'
_computing_data_collection 'CAD-4 Manual (Schagen et al., 1989)'
_computing_data_reduction 'MolEN (Fair, 1990)'
_computing_molecular_graphics SHELXTL/PC
_computing_publication_material SHELXTL/PC
_computing_structure_refinement 'SHELXL97 (Sheldrick, 1997)'
_computing_structure_solution 'SHELXTL/PC (Siemens , 1990)'
_diffrn_measured_fraction_theta_full 0.998
_diffrn_measured_fraction_theta_max 0.998
_diffrn_measurement_device 'Enraf-Nonius CAD-4'
_diffrn_measurement_method \q/2\q
_diffrn_radiation_type 'Mo K\a'
_diffrn_radiation_wavelength 0.71073
_diffrn_reflns_av_R_equivalents 0.0096
_diffrn_reflns_limit_h_max 7
_diffrn_reflns_limit_h_min -7
_diffrn_reflns_limit_k_max 15
_diffrn_reflns_limit_k_min 0
_diffrn_reflns_limit_l_max 17
_diffrn_reflns_limit_l_min 0
_diffrn_reflns_number 2251
_diffrn_reflns_theta_full 24.95
_diffrn_reflns_theta_max 24.95
_diffrn_standards_decay_% 1.085
_diffrn_standards_interval_time 167
_diffrn_standards_number 1
_exptl_absorpt_coefficient_mu 1.907
_exptl_absorpt_correction_T_max .683
_exptl_absorpt_correction_T_min .513
_exptl_absorpt_correction_type '\y scan'
_exptl_absorpt_process_details 'MolEN (Fair, 1990)'
_exptl_crystal_colour blue
_exptl_crystal_density_diffrn 1.851
_exptl_crystal_density_meas ?
_exptl_crystal_density_method 'not measured'
_exptl_crystal_description prism
_exptl_crystal_F_000 700
_exptl_crystal_size_max 0.50
_exptl_crystal_size_mid 0.30
_exptl_crystal_size_min 0.20
_refine_diff_density_max 0.315
_refine_diff_density_min -0.283
_refine_ls_extinction_coef no
_refine_ls_extinction_method none
_refine_ls_goodness_of_fit_ref 1.161
_refine_ls_hydrogen_treatment constr
_refine_ls_number_parameters 187
_refine_ls_number_reflns 2165
_refine_ls_R_factor_gt 0.0244
_refine_ls_shift/su_max 0.001
_refine_ls_structure_factor_coef Fsqd
_refine_ls_weighting_details 'w = 1/[\s^2^(Fo^2^)+(0.0366P)^2^+0.9392P] where P = (Fo^2^+2Fc^2^)/3'
_refine_ls_weighting_scheme calc
_refine_ls_wR_factor_ref 0.0700
_reflns_number_gt 2090
_reflns_number_total 2165
_reflns_threshold_expression I>2\s(I)
_cod_data_source_file ci6121.cif
_cod_data_source_block I
_cod_depositor_comments
;
The following automatic conversions were performed:

'_exptl_crystal_density_meas' value 'none' was changed to '?' - the
value is perceived as not measured.

Automatic conversion script
Id: cif_fix_values 3008 2015-01-20 13:52:24Z robertas 

2019-10-10
Z value and formula fixed to values more according to usual
chemical conventions.                 miguel
;
_cod_original_formula_sum 'C10 H10 Cu N3 O5 P'
_cod_original_formula_weight 346.725
_cod_original_formula_moiety 'C10 H10 Cu N3 O5 P'
_cod_original_formula_units_Z 4
_cod_original_sg_symbol_H-M 'P 21/c'
_cod_database_code 2201091
_cod_database_fobs_code 2201091

loop_
_symmetry_equiv_pos_as_xyz
x,y,z
-x,-y,-z
'-x, 1/2+y, 1/2-z'
'x, 1/2-y, 1/2+z'

loop_
_atom_site_label
_atom_site_fract_x
_atom_site_fract_y
_atom_site_fract_z
_atom_site_U_iso_or_equiv
_atom_site_adp_type
_atom_site_calc_flag
_atom_site_refinement_flags
_atom_site_occupancy
_atom_site_disorder_assembly
_atom_site_disorder_group
_atom_site_type_symbol
Cu 0.01098(4) 0.197063(18) 0.472137(17) 0.02809(11) Uani d . 1 . . Cu
P -0.25122(8) -0.00012(4) 0.42439(4) 0.02823(15) Uani d . 1 . . P
H40A -0.437(6) -0.025(3) 0.366(2) 0.080 Uiso d . 1 . . H
H40B -0.287(6) 0.013(3) 0.500(2) 0.080 Uiso d . 1 . . H
O1 -0.1809(2) 0.09920(11) 0.38931(10) 0.0301(3) Uani d . 1 . . O
O2 -0.1068(3) -0.09195(11) 0.43206(10) 0.0315(3) Uani d . 1 . . O
O4 -0.5309(3) 0.29020(15) 0.37638(15) 0.0544(5) Uani d . 1 . . O
C5 0.0805(3) 0.39498(16) 0.40663(15) 0.0272(4) Uani d . 1 . . C
C6 0.1957(3) 0.39698(16) 0.50766(15) 0.0273(4) Uani d . 1 . . C
N1 -0.0215(3) 0.30531(13) 0.37583(13) 0.0277(4) Uani d . 1 . . N
N2 0.1783(3) 0.30844(13) 0.55231(13) 0.0295(4) Uani d . 1 . . N
C2 -0.1333(4) 0.3722(2) 0.22166(17) 0.0423(6) Uani d . 1 . . C
H2B -0.2072 0.3620 0.1568 0.080 Uiso d R 1 . . H
N3 -0.4810(3) 0.23597(16) 0.44684(17) 0.0415(5) Uani d . 1 . . N
C9 0.3963(4) 0.3807(2) 0.69422(17) 0.0402(6) Uani d . 1 . . C
H9A 0.4661 0.3733 0.7597 0.080 Uiso d R 1 . . H
O3 -0.3143(3) 0.25649(18) 0.51158(14) 0.0591(5) Uani d . 1 . . O
C10 0.2767(4) 0.30077(17) 0.64395(17) 0.0367(5) Uani d . 1 . . C
H10A 0.2634 0.2376 0.6754 0.080 Uiso d R 1 . . H
C3 -0.0318(4) 0.4646(2) 0.25298(18) 0.0432(6) Uani d . 1 . . C
H3A -0.0366 0.5202 0.2102 0.080 Uiso d R 1 . . H
C7 0.3123(4) 0.48054(18) 0.55445(17) 0.0339(5) Uani d . 1 . . C
H7A 0.3225 0.5434 0.5220 0.080 Uiso d R 1 . . H
C8 0.4144(4) 0.47157(19) 0.64934(18) 0.0384(5) Uani d . 1 . . C
H8A 0.4970 0.5283 0.6833 0.080 Uiso d R 1 . . H
C4 0.0774(4) 0.47713(19) 0.34653(17) 0.0369(5) Uani d . 1 . . C
H4A 0.1494 0.5411 0.3694 0.080 Uiso d R 1 . . H
C1 -0.1269(4) 0.29448(18) 0.28496(16) 0.0349(5) Uani d . 1 . . C
H1A -0.2001 0.2305 0.2634 0.080 Uiso d R 1 . . H
O5 0.4075(4) 0.16036(16) 0.45229(19) 0.0697(7) Uani d . 1 . . O

loop_
_atom_site_aniso_label
_atom_site_aniso_U_11
_atom_site_aniso_U_22
_atom_site_aniso_U_33
_atom_site_aniso_U_12
_atom_site_aniso_U_13
_atom_site_aniso_U_23
Cu 0.03652(18) 0.01912(16) 0.02482(17) -0.00294(10) 0.00453(12) 0.00234(9)
P 0.0270(3) 0.0225(3) 0.0307(3) -0.0022(2) 0.0030(2) 0.0040(2)
O1 0.0361(8) 0.0222(7) 0.0275(8) -0.0024(6) 0.0038(6) 0.0025(6)
O2 0.0429(9) 0.0228(7) 0.0268(8) 0.0020(6) 0.0087(7) 0.0035(6)
O4 0.0537(12) 0.0443(11) 0.0634(13) 0.0053(9) 0.0165(10) 0.0147(10)
C5 0.0256(10) 0.0250(10) 0.0345(11) 0.0037(8) 0.0144(9) 0.0048(8)
C6 0.0241(10) 0.0230(10) 0.0371(12) 0.0015(8) 0.0132(9) 0.0007(9)
N1 0.0289(9) 0.0260(9) 0.0291(9) 0.0011(7) 0.0104(8) 0.0041(7)
N2 0.0304(10) 0.0239(9) 0.0309(10) 0.0007(7) 0.0052(8) 0.0006(7)
C2 0.0503(15) 0.0488(15) 0.0299(12) 0.0080(12) 0.0160(11) 0.0098(11)
N3 0.0413(12) 0.0302(11) 0.0617(14) 0.0072(9) 0.0289(11) 0.0035(10)
C9 0.0383(13) 0.0375(13) 0.0371(13) 0.0013(10) 0.0014(10) -0.0069(10)
O3 0.0619(13) 0.0656(14) 0.0485(12) 0.0083(11) 0.0160(10) -0.0037(10)
C10 0.0418(13) 0.0300(12) 0.0324(12) 0.0009(9) 0.0036(10) 0.0004(9)
C3 0.0548(15) 0.0410(13) 0.0421(14) 0.0078(12) 0.0272(12) 0.0164(11)
C7 0.0309(11) 0.0261(11) 0.0484(13) -0.0026(9) 0.0179(10) -0.0038(10)
C8 0.0298(11) 0.0349(12) 0.0488(14) -0.0055(10) 0.0102(10) -0.0123(11)
C4 0.0389(13) 0.0312(12) 0.0472(14) 0.0021(10) 0.0231(11) 0.0090(10)
C1 0.0385(13) 0.0348(12) 0.0308(12) 0.0010(10) 0.0104(10) 0.0024(9)
O5 0.0637(14) 0.0386(11) 0.125(2) 0.0017(10) 0.0562(14) 0.0160(12)

loop_
_geom_angle_atom_site_label_1
_geom_angle_atom_site_label_2
_geom_angle_atom_site_label_3
_geom_angle_site_symmetry_1
_geom_angle_site_symmetry_3
_geom_angle
_geom_angle_publ_flag
O2 Cu O1 2_556 . 91.62(7) yes
O2 Cu N2 2_556 . 93.10(7) yes
O1 Cu N2 . . 173.22(7) yes
O2 Cu N1 2_556 . 167.45(7) yes
O1 Cu N1 . . 94.69(7) yes
N2 Cu N1 . . 81.62(8) yes
O2 Cu O3 2_556 . 97.72(7) yes
O1 Cu O3 . . 84.54(7) yes
N2 Cu O3 . . 90.00(8) yes
N1 Cu O3 . . 93.67(8) yes
O2 Cu O5 2_556 . 82.31(7) yes
O1 Cu O5 . . 106.06(8) yes
N2 Cu O5 . . 79.42(8) yes
N1 Cu O5 . . 85.52(7) yes
O3 Cu O5 . . 169.39(7) yes
O2 P O1 . . 114.79(9) yes
O2 P H40A . . 107.9(16) no
O1 P H40A . . 107.8(16) no
O2 P H40B . . 109.9(17) no
O1 P H40B . . 112.5(16) no
H40A P H40B . . 103(2) no
P O1 Cu . . 122.18(9) yes
P O2 Cu . 2_556 130.77(10) yes
N1 C5 C4 . . 121.4(2) no
N1 C5 C6 . . 114.46(18) no
C4 C5 C6 . . 124.1(2) no
N2 C6 C7 . . 121.4(2) no
N2 C6 C5 . . 113.98(18) no
C7 C6 C5 . . 124.6(2) no
C1 N1 C5 . . 119.26(19) no
C1 N1 Cu . . 125.82(15) no
C5 N1 Cu . . 114.87(15) no
C10 N2 C6 . . 119.44(19) no
C10 N2 Cu . . 125.50(15) no
C6 N2 Cu . . 115.03(15) no
C3 C2 C1 . . 118.8(2) no
C3 C2 H2B . . 120.6 no
C1 C2 H2B . . 120.6 no
O4 N3 O5 . 1_455 119.8(3) no
O4 N3 O3 . . 119.2(2) no
O5 N3 O3 1_455 . 121.0(2) no
C10 C9 C8 . . 119.1(2) no
C10 C9 H9A . . 120.5 no
C8 C9 H9A . . 120.5 no
N3 O3 Cu . . 111.55(15) no
N2 C10 C9 . . 121.9(2) no
N2 C10 H10A . . 119.0 no
C9 C10 H10A . . 119.0 no
C2 C3 C4 . . 119.8(2) no
C2 C3 H3A . . 120.1 no
C4 C3 H3A . . 120.1 no
C6 C7 C8 . . 118.6(2) no
C6 C7 H7A . . 120.7 no
C8 C7 H7A . . 120.7 no
C9 C8 C7 . . 119.5(2) no
C9 C8 H8A . . 120.3 no
C7 C8 H8A . . 120.3 no
C3 C4 C5 . . 118.5(2) no
C3 C4 H4A . . 120.7 no
C5 C4 H4A . . 120.7 no
N1 C1 C2 . . 122.1(2) no
N1 C1 H1A . . 118.9 no
C2 C1 H1A . . 118.9 no
N3 O5 Cu 1_655 . 119.16(16) no

loop_
_geom_bond_atom_site_label_1
_geom_bond_atom_site_label_2
_geom_bond_site_symmetry_2
_geom_bond_distance
_geom_bond_publ_flag
Cu O2 2_556 1.9385(15) yes
Cu O1 . 1.9466(15) yes
Cu N2 . 1.9794(19) yes
Cu N1 . 1.9799(18) yes
Cu O3 . 2.564(2) yes
Cu O5 . 2.819(2) yes
P O2 . 1.5085(16) no
P O1 . 1.5155(15) no
P H40A . 1.32(4) no
P H40B . 1.27(3) no
O4 N3 . 1.231(3) no
C5 N1 . 1.345(3) no
C5 C4 . 1.392(3) no
C5 C6 . 1.482(3) no
C6 N2 . 1.349(3) no
C6 C7 . 1.384(3) no
N1 C1 . 1.343(3) no
N2 C10 . 1.341(3) no
C2 C3 . 1.376(4) no
C2 C1 . 1.378(3) no
C2 H2B . 0.96 no
N3 O5 1_455 1.246(3) no
N3 O3 . 1.260(3) no
C9 C10 . 1.375(3) no
C9 C8 . 1.377(4) no
C9 H9A . 0.96 no
C10 H10A . 0.96 no
C3 C4 . 1.385(4) no
C3 H3A . 0.96 no
C7 C8 . 1.390(4) no
C7 H7A . 0.96 no
C8 H8A . 0.96 no
C4 H4A . 0.96 no
C1 H1A . 0.96 no
